data_4508177
loop_
_publ_author_name
'Zhang, Zhe'
'Ma, Jian-Fang'
'Liu, Ying-Ying'
'Kan, Wei-Qiu'
'Yang, Jin'

_publ_section_title
;
 A Series of Coordination Polymers Constructed from a Multidentate N-Donor
 Ligand and Varied Carboxylate Anions: Syntheses, Structures, and
 Luminescent Properties
;
_journal_issue 10
_journal_name_full 'Crystal Growth &amp; Design'
_journal_page_first 4338
_journal_paper_doi 10.1021/cg400680r
_journal_volume 13
_journal_year 2013
_chemical_formula_moiety 'C40 H48 N18 O18 Zn2'
_chemical_formula_sum 'C40 H48 N18 O18 Zn2'
_chemical_formula_weight 1199.70
_chemical_name_systematic
;
 ?
;
_space_group_IT_number 2
_symmetry_cell_setting triclinic
_symmetry_space_group_name_Hall '-P 1'
_symmetry_space_group_name_H-M 'P -1'
_atom_sites_solution_hydrogens geom
_atom_sites_solution_primary direct
_atom_sites_solution_secondary difmap
_audit_creation_method SHELXL-97
_cell_angle_alpha 68.518(6)
_cell_angle_beta 80.503(5)
_cell_angle_gamma 84.620(5)
_cell_formula_units_Z 1
_cell_length_a 10.0330(6)
_cell_length_b 10.9540(6)
_cell_length_c 12.8250(8)
_cell_measurement_reflns_used 4308
_cell_measurement_temperature 293(2)
_cell_measurement_theta_max 29.2195
_cell_measurement_theta_min 2.9166
_cell_volume 1292.74(14)
_computing_cell_refinement CrysAlis
_computing_data_collection 'CrysAlis (Oxford Diffraction, 2006)'
_computing_data_reduction CrysAlis
_computing_structure_refinement 'SHELXL-97 (Sheldrick, 1997)'
_computing_structure_solution 'SHELXL-97 (Sheldrick, 1997)'
_diffrn_ambient_temperature 293(2)
_diffrn_detector_area_resol_mean 10.0
_diffrn_measured_fraction_theta_full 0.995
_diffrn_measured_fraction_theta_max 0.995
_diffrn_measurement_device_type 'Oxford Diffraction Gemini R Ultra'
_diffrn_measurement_method '\w scan'
_diffrn_radiation_monochromator graphite
_diffrn_radiation_source 'fine-focus sealed tube'
_diffrn_radiation_type MoK\a
_diffrn_radiation_wavelength 0.71069
_diffrn_reflns_av_R_equivalents 0.0400
_diffrn_reflns_av_sigmaI/netI 0.0571
_diffrn_reflns_limit_h_max 12
_diffrn_reflns_limit_h_min -11
_diffrn_reflns_limit_k_max 13
_diffrn_reflns_limit_k_min -11
_diffrn_reflns_limit_l_max 15
_diffrn_reflns_limit_l_min -13
_diffrn_reflns_number 8321
_diffrn_reflns_theta_full 25.35
_diffrn_reflns_theta_max 25.35
_diffrn_reflns_theta_min 2.92
_exptl_absorpt_coefficient_mu 1.017
_exptl_absorpt_correction_T_max 0.8877
_exptl_absorpt_correction_T_min 0.8148
_exptl_absorpt_correction_type multi-scan
_exptl_absorpt_process_details
;
CrysAlis (Oxford Diffraction, 2006)
;
_exptl_crystal_colour yellow
_exptl_crystal_density_diffrn 1.541
_exptl_crystal_density_method 'not measured'
_exptl_crystal_description block
_exptl_crystal_F_000 618
_exptl_crystal_size_max 0.21
_exptl_crystal_size_mid 0.15
_exptl_crystal_size_min 0.12
_refine_diff_density_max 0.826
_refine_diff_density_min -0.540
_refine_diff_density_rms 0.093
_refine_ls_extinction_method none
_refine_ls_goodness_of_fit_ref 1.069
_refine_ls_hydrogen_treatment constr
_refine_ls_matrix_type full
_refine_ls_number_parameters 361
_refine_ls_number_reflns 4694
_refine_ls_number_restraints 0
_refine_ls_restrained_S_all 1.069
_refine_ls_R_factor_all 0.0624
_refine_ls_R_factor_gt 0.0525
_refine_ls_shift/su_max 0.000
_refine_ls_shift/su_mean 0.000
_refine_ls_structure_factor_coef Fsqd
_refine_ls_weighting_details 'calc w=1/[\s^2^(Fo^2^)+(0.0817P)^2^+0.6938P] where P=(Fo^2^+2Fc^2^)/3'
_refine_ls_weighting_scheme calc
_refine_ls_wR_factor_gt 0.1417
_refine_ls_wR_factor_ref 0.1520
_reflns_number_gt 3990
_reflns_number_total 4694
_reflns_threshold_expression >2\s(I)
_cod_data_source_file cg400680r_si_002.cif
_cod_data_source_block Compound-1
_cod_depositor_comments
;
The following automatic conversions were performed:

'_symmetry_cell_setting' value 'Triclinic' changed to 'triclinic'
according to /home/saulius/struct/CIF-dictionaries/cif_core.dic
dictionary named 'cif_core.dic' version 2.4.2 from 2011-04-26.

Automatic conversion script
Id: cif_fix_values 1891 2012-01-12 08:04:46Z andrius 
;
_cod_original_cell_volume 1292.74(13)
_cod_database_code 4508177

loop_
_symmetry_equiv_pos_as_xyz
'x, y, z'
'-x, -y, -z'

loop_
_atom_site_label
_atom_site_type_symbol
_atom_site_fract_x
_atom_site_fract_y
_atom_site_fract_z
_atom_site_U_iso_or_equiv
_atom_site_adp_type
_atom_site_occupancy
_atom_site_symmetry_multiplicity
_atom_site_calc_flag
_atom_site_refinement_flags
Zn1 Zn 0.01340(4) 0.20272(4) 0.56882(3) 0.02825(17) Uani 1 1 d .
C1 C 0.0393(4) 0.5263(4) 0.8848(3) 0.0329(8) Uani 1 1 d .
C2 C 0.1060(4) 0.4263(4) 0.9633(3) 0.0331(8) Uani 1 1 d .
C3 C 0.0669(4) 0.4009(3) 1.0789(3) 0.0325(8) Uani 1 1 d .
C4 C 0.0858(4) 0.5610(4) 0.7587(3) 0.0358(9) Uani 1 1 d .
H4A H 0.0656 0.6535 0.7198 0.043 Uiso 1 1 calc R
H4B H 0.1830 0.5466 0.7462 0.043 Uiso 1 1 calc R
C5 C 0.0775(4) 0.4044(4) 0.6587(3) 0.0365(9) Uani 1 1 d .
H5 H 0.1701 0.3874 0.6454 0.044 Uiso 1 1 calc R
C6 C -0.1323(4) 0.4058(5) 0.6648(4) 0.0497(11) Uani 1 1 d .
H6 H -0.2170 0.3872 0.6552 0.060 Uiso 1 1 calc R
C7 C 0.2161(4) 0.3405(4) 0.9241(4) 0.0459(10) Uani 1 1 d .
H7A H 0.2096 0.2511 0.9779 0.055 Uiso 1 1 calc R
H7B H 0.2004 0.3398 0.8517 0.055 Uiso 1 1 calc R
C8 C 0.4617(6) 0.3149(6) 0.9517(6) 0.0793(17) Uani 1 1 d .
H8 H 0.4617 0.2283 1.0017 0.095 Uiso 1 1 calc R
C9 C 0.5210(7) 0.4992(7) 0.8452(7) 0.104(2) Uani 1 1 d .
H9 H 0.5748 0.5707 0.8042 0.124 Uiso 1 1 calc R
C10 C 0.1405(4) 0.2932(4) 1.1638(3) 0.0347(8) Uani 1 1 d .
H10A H 0.2318 0.2809 1.1289 0.042 Uiso 1 1 calc R
H10B H 0.1466 0.3187 1.2276 0.042 Uiso 1 1 calc R
C11 C 0.0700(4) 0.0727(4) 1.3018(3) 0.0313(8) Uani 1 1 d .
H11 H 0.1096 0.0749 1.3617 0.038 Uiso 1 1 calc R
C12 C -0.0332(5) 0.0151(4) 1.1996(4) 0.0481(11) Uani 1 1 d .
H12 H -0.0821 -0.0353 1.1755 0.058 Uiso 1 1 calc R
C13 C 0.4150(3) 0.1796(4) 0.4573(3) 0.0320(8) Uani 1 1 d .
C14 C 0.5205(3) 0.1923(4) 0.5084(3) 0.0321(8) Uani 1 1 d .
H14 H 0.5027 0.2072 0.5763 0.039 Uiso 1 1 calc R
C15 C 0.6525(3) 0.1831(4) 0.4596(3) 0.0314(8) Uani 1 1 d .
C16 C 0.6785(4) 0.1604(4) 0.3590(3) 0.0352(9) Uani 1 1 d .
H16 H 0.7673 0.1551 0.3253 0.042 Uiso 1 1 calc R
C17 C 0.5730(4) 0.1455(4) 0.3085(3) 0.0398(9) Uani 1 1 d .
C18 C 0.4412(4) 0.1557(4) 0.3568(3) 0.0374(9) Uani 1 1 d .
H18 H 0.3702 0.1467 0.3222 0.045 Uiso 1 1 calc R
C19 C 0.2727(4) 0.1905(4) 0.5120(3) 0.0339(8) Uani 1 1 d .
C20 C 0.7638(3) 0.1938(4) 0.5206(3) 0.0312(8) Uani 1 1 d .
N1 N -0.0164(3) 0.3518(3) 0.6282(3) 0.0344(7) Uani 1 1 d .
N2 N 0.0211(3) 0.4836(3) 0.7103(3) 0.0341(7) Uani 1 1 d .
N3 N -0.1151(4) 0.4865(4) 0.7148(4) 0.0526(10) Uani 1 1 d .
N4 N 0.5695(5) 0.3868(6) 0.9095(5) 0.0977(18) Uani 1 1 d .
N5 N 0.3529(4) 0.3842(4) 0.9123(3) 0.0542(10) Uani 1 1 d .
N6 N 0.3914(6) 0.5029(5) 0.8433(6) 0.1012(19) Uani 1 1 d .
N7 N 0.0060(3) -0.0275(3) 1.3031(3) 0.0303(7) Uani 1 1 d .
N8 N 0.0701(3) 0.1688(3) 1.2040(3) 0.0314(7) Uani 1 1 d .
N9 N 0.0041(4) 0.1332(4) 1.1366(3) 0.0529(10) Uani 1 1 d .
O1 O 0.1766(2) 0.1932(3) 0.4585(2) 0.0409(7) Uani 1 1 d .
O2 O 0.2505(3) 0.1969(3) 0.6076(3) 0.0509(8) Uani 1 1 d .
O3 O 0.7369(3) 0.1953(3) 0.6175(3) 0.0498(8) Uani 1 1 d .
O4 O 0.8841(2) 0.1997(3) 0.4691(2) 0.0357(6) Uani 1 1 d .
O5 O 0.6023(3) 0.1195(4) 0.2112(3) 0.0697(11) Uani 1 1 d .
H5A H 0.5319 0.1128 0.1895 0.104 Uiso 1 1 calc R
O1W O 0.6172(5) 0.0025(5) 0.8122(4) 0.0941(14) Uani 1 1 d .
O2W O 0.3708(6) 0.1750(7) 0.7901(5) 0.127(2) Uani 1 1 d .
O3W O 0.8300(7) 0.2345(6) 0.9498(6) 0.158(3) Uani 1 1 d .
O4W O 0.7150(8) -0.0015(7) 0.9943(5) 0.068(2) Uani 0.50 1 d P
H4D H 0.6526 0.0593 0.9883 0.102 Uiso 0.50 1 d PR
H4C H 0.7818 0.0329 1.0056 0.102 Uiso 0.50 1 d PR
O5W O 0.4066(13) 0.4674(12) 0.6113(12) 0.143(5) Uani 0.50 1 d P

loop_
_atom_site_aniso_label
_atom_site_aniso_U_11
_atom_site_aniso_U_22
_atom_site_aniso_U_33
_atom_site_aniso_U_23
_atom_site_aniso_U_13
_atom_site_aniso_U_12
Zn1 0.0265(3) 0.0287(3) 0.0303(3) -0.0101(2) -0.00704(17) -0.00121(17)
C1 0.047(2) 0.0220(19) 0.031(2) -0.0096(16) -0.0063(17) -0.0070(16)
C2 0.044(2) 0.0223(19) 0.033(2) -0.0103(16) -0.0045(16) -0.0012(15)
C3 0.046(2) 0.0194(18) 0.0309(19) -0.0058(15) -0.0082(16) -0.0039(15)
C4 0.049(2) 0.029(2) 0.032(2) -0.0124(17) -0.0050(17) -0.0083(17)
C5 0.038(2) 0.038(2) 0.037(2) -0.0178(19) -0.0034(17) -0.0028(17)
C6 0.038(2) 0.052(3) 0.071(3) -0.038(3) -0.009(2) 0.004(2)
C7 0.059(3) 0.029(2) 0.046(2) -0.0117(19) -0.004(2) 0.0032(19)
C8 0.060(3) 0.062(4) 0.093(4) -0.002(3) -0.012(3) 0.006(3)
C9 0.063(4) 0.072(5) 0.138(7) 0.009(4) -0.014(4) -0.012(3)
C10 0.043(2) 0.027(2) 0.034(2) -0.0079(17) -0.0085(16) -0.0046(16)
C11 0.0347(19) 0.029(2) 0.0317(19) -0.0099(17) -0.0121(15) 0.0018(15)
C12 0.068(3) 0.036(2) 0.043(2) -0.007(2) -0.027(2) -0.012(2)
C13 0.0232(17) 0.029(2) 0.044(2) -0.0122(17) -0.0075(15) 0.0001(14)
C14 0.0254(18) 0.036(2) 0.036(2) -0.0132(17) -0.0069(15) -0.0020(15)
C15 0.0226(17) 0.0280(19) 0.042(2) -0.0086(17) -0.0070(15) -0.0047(14)
C16 0.0250(18) 0.040(2) 0.042(2) -0.0153(19) -0.0048(16) -0.0023(16)
C17 0.034(2) 0.049(3) 0.041(2) -0.020(2) -0.0047(17) -0.0038(17)
C18 0.0291(19) 0.042(2) 0.046(2) -0.019(2) -0.0122(17) -0.0019(16)
C19 0.0279(19) 0.035(2) 0.042(2) -0.0150(18) -0.0083(16) -0.0026(15)
C20 0.0260(18) 0.031(2) 0.034(2) -0.0075(17) -0.0080(15) -0.0020(15)
N1 0.0351(16) 0.0319(18) 0.0387(18) -0.0145(15) -0.0068(14) -0.0028(13)
N2 0.0411(18) 0.0301(17) 0.0331(17) -0.0126(15) -0.0047(14) -0.0063(14)
N3 0.044(2) 0.053(2) 0.073(3) -0.040(2) -0.0041(19) -0.0015(17)
N4 0.056(3) 0.103(5) 0.110(5) -0.009(4) -0.014(3) -0.004(3)
N5 0.053(2) 0.045(2) 0.053(2) -0.0077(19) -0.0038(18) 0.0051(18)
N6 0.074(4) 0.056(3) 0.138(5) 0.010(3) -0.021(3) -0.006(3)
N7 0.0337(16) 0.0253(16) 0.0311(16) -0.0072(13) -0.0092(13) -0.0012(13)
N8 0.0402(17) 0.0233(16) 0.0306(16) -0.0074(14) -0.0117(13) 0.0011(13)
N9 0.084(3) 0.036(2) 0.043(2) -0.0062(17) -0.033(2) -0.0118(19)
O1 0.0226(13) 0.0532(18) 0.0508(17) -0.0212(15) -0.0097(12) -0.0015(12)
O2 0.0295(14) 0.077(2) 0.056(2) -0.0371(18) -0.0029(13) -0.0009(14)
O3 0.0339(15) 0.079(2) 0.0459(18) -0.0302(17) -0.0089(13) -0.0064(14)
O4 0.0190(12) 0.0511(17) 0.0339(14) -0.0084(13) -0.0072(10) -0.0081(11)
O5 0.0485(19) 0.126(3) 0.059(2) -0.062(2) -0.0001(16) -0.0130(19)
O1W 0.094(3) 0.121(4) 0.072(3) -0.034(3) -0.004(2) -0.045(3)
O2W 0.129(4) 0.176(6) 0.114(4) -0.099(4) -0.035(3) 0.035(4)
O3W 0.166(6) 0.113(5) 0.184(6) 0.005(4) -0.114(5) -0.028(4)
O4W 0.109(6) 0.057(4) 0.051(4) -0.021(3) -0.037(4) -0.016(4)
O5W 0.136(10) 0.102(9) 0.191(13) -0.070(9) 0.037(9) -0.043(7)

loop_
_atom_type_symbol
_atom_type_description
_atom_type_scat_dispersion_real
_atom_type_scat_dispersion_imag
_atom_type_scat_source
C C 0.0033 0.0016 'International Tables Vol C Tables 4.2.6.8 and 6.1.1.4'
H H 0.0000 0.0000 'International Tables Vol C Tables 4.2.6.8 and 6.1.1.4'
N N 0.0061 0.0033 'International Tables Vol C Tables 4.2.6.8 and 6.1.1.4'
O O 0.0106 0.0060 'International Tables Vol C Tables 4.2.6.8 and 6.1.1.4'
Zn Zn 0.2839 1.4301 'International Tables Vol C Tables 4.2.6.8 and 6.1.1.4'

loop_
_geom_angle_atom_site_label_1
_geom_angle_atom_site_label_2
_geom_angle_atom_site_label_3
_geom_angle
_geom_angle_site_symmetry_1
_geom_angle_site_symmetry_3
O4 Zn1 O1 94.06(10) 1_455 .
O4 Zn1 N7 104.25(12) 1_455 2_557
O1 Zn1 N7 108.97(12) . 2_557
O4 Zn1 N1 115.41(12) 1_455 .
O1 Zn1 N1 121.01(12) . .
N7 Zn1 N1 110.98(12) 2_557 .
O4 Zn1 C19 122.54(11) 1_455 .
O1 Zn1 C19 28.49(11) . .
N7 Zn1 C19 98.27(12) 2_557 .
N1 Zn1 C19 103.93(12) . .
C3 C1 C2 120.2(3) 2_567 .
C3 C1 C4 119.4(3) 2_567 .
C2 C1 C4 120.4(3) . .
C1 C2 C3 119.5(3) . .
C1 C2 C7 120.3(3) . .
C3 C2 C7 120.1(3) . .
C1 C3 C2 120.2(3) 2_567 .
C1 C3 C10 120.5(3) 2_567 .
C2 C3 C10 119.3(3) . .
N2 C4 C1 112.7(3) . .
N2 C4 H4A 109.0 . .
C1 C4 H4A 109.0 . .
N2 C4 H4B 109.0 . .
C1 C4 H4B 109.0 . .
H4A C4 H4B 107.8 . .
N2 C5 N1 110.3(3) . .
N2 C5 H5 124.9 . .
N1 C5 H5 124.9 . .
N3 C6 N1 114.1(4) . .
N3 C6 H6 123.0 . .
N1 C6 H6 123.0 . .
N5 C7 C2 113.6(3) . .
N5 C7 H7A 108.9 . .
C2 C7 H7A 108.9 . .
N5 C7 H7B 108.9 . .
C2 C7 H7B 108.9 . .
H7A C7 H7B 107.7 . .
N4 C8 N5 110.0(6) . .
N4 C8 H8 125.0 . .
N5 C8 H8 125.0 . .
N6 C9 N4 114.5(6) . .
N6 C9 H9 122.7 . .
N4 C9 H9 122.7 . .
N8 C10 C3 111.1(3) . .
N8 C10 H10A 109.4 . .
C3 C10 H10A 109.4 . .
N8 C10 H10B 109.4 . .
C3 C10 H10B 109.4 . .
H10A C10 H10B 108.0 . .
N8 C11 N7 110.3(3) . .
N8 C11 H11 124.9 . .
N7 C11 H11 124.9 . .
N9 C12 N7 113.6(4) . .
N9 C12 H12 123.2 . .
N7 C12 H12 123.2 . .
C14 C13 C18 119.9(3) . .
C14 C13 C19 119.4(3) . .
C18 C13 C19 120.7(3) . .
C13 C14 C15 120.5(3) . .
C13 C14 H14 119.7 . .
C15 C14 H14 119.7 . .
C14 C15 C16 119.6(3) . .
C14 C15 C20 118.3(3) . .
C16 C15 C20 122.1(3) . .
C17 C16 C15 120.1(3) . .
C17 C16 H16 120.0 . .
C15 C16 H16 120.0 . .
O5 C17 C18 121.1(4) . .
O5 C17 C16 118.5(3) . .
C18 C17 C16 120.3(4) . .
C17 C18 C13 119.6(3) . .
C17 C18 H18 120.2 . .
C13 C18 H18 120.2 . .
O2 C19 O1 121.0(3) . .
O2 C19 C13 120.2(3) . .
O1 C19 C13 118.8(3) . .
O2 C19 Zn1 72.0(2) . .
O1 C19 Zn1 49.04(17) . .
C13 C19 Zn1 167.8(3) . .
O3 C20 O4 122.5(3) . .
O3 C20 C15 119.9(3) . .
O4 C20 C15 117.5(3) . .
C5 N1 C6 103.0(3) . .
C5 N1 Zn1 126.1(2) . .
C6 N1 Zn1 130.0(3) . .
C5 N2 N3 109.7(3) . .
C5 N2 C4 128.8(3) . .
N3 N2 C4 121.5(3) . .
C6 N3 N2 103.1(3) . .
C9 N4 C8 103.2(5) . .
N6 N5 C8 108.1(5) . .
N6 N5 C7 122.2(4) . .
C8 N5 C7 129.1(5) . .
C9 N6 N5 104.1(5) . .
C11 N7 C12 103.2(3) . .
C11 N7 Zn1 125.6(2) . 2_557
C12 N7 Zn1 131.0(3) . 2_557
C11 N8 N9 109.5(3) . .
C11 N8 C10 127.8(3) . .
N9 N8 C10 122.4(3) . .
C12 N9 N8 103.4(3) . .
C19 O1 Zn1 102.5(2) . .
C20 O4 Zn1 110.2(2) . 1_655
C17 O5 H5A 109.5 . .
H4D O4W H4C 102.5 . .

loop_
_geom_bond_atom_site_label_1
_geom_bond_atom_site_label_2
_geom_bond_distance
_geom_bond_site_symmetry_2
Zn1 O4 1.976(2) 1_455
Zn1 O1 2.001(3) .
Zn1 N7 2.019(3) 2_557
Zn1 N1 2.020(3) .
Zn1 C19 2.588(4) .
C1 C3 1.392(5) 2_567
C1 C2 1.392(5) .
C1 C4 1.520(5) .
C2 C3 1.398(5) .
C2 C7 1.526(5) .
C3 C1 1.392(5) 2_567
C3 C10 1.511(5) .
C4 N2 1.465(5) .
C4 H4A 0.9700 .
C4 H4B 0.9700 .
C5 N2 1.310(5) .
C5 N1 1.327(5) .
C5 H5 0.9300 .
C6 N3 1.305(5) .
C6 N1 1.348(5) .
C6 H6 0.9300 .
C7 N5 1.463(6) .
C7 H7A 0.9700 .
C7 H7B 0.9700 .
C8 N4 1.318(8) .
C8 N5 1.330(7) .
C8 H8 0.9300 .
C9 N6 1.301(8) .
C9 N4 1.307(8) .
C9 H9 0.9300 .
C10 N8 1.472(5) .
C10 H10A 0.9700 .
C10 H10B 0.9700 .
C11 N8 1.309(5) .
C11 N7 1.316(5) .
C11 H11 0.9300 .
C12 N9 1.301(6) .
C12 N7 1.349(5) .
C12 H12 0.9300 .
C13 C14 1.375(5) .
C13 C18 1.386(5) .
C13 C19 1.498(5) .
C14 C15 1.379(5) .
C14 H14 0.9300 .
C15 C16 1.381(5) .
C15 C20 1.501(5) .
C16 C17 1.379(5) .
C16 H16 0.9300 .
C17 O5 1.360(5) .
C17 C18 1.378(5) .
C18 H18 0.9300 .
C19 O2 1.236(5) .
C19 O1 1.264(4) .
C20 O3 1.232(4) .
C20 O4 1.272(4) .
N2 N3 1.357(5) .
N5 N6 1.327(6) .
N7 Zn1 2.019(3) 2_557
N8 N9 1.350(5) .
O4 Zn1 1.976(2) 1_655
O5 H5A 0.8200 .
O4W H4D 0.8610 .
O4W H4C 0.8552 .

loop_
_geom_torsion_atom_site_label_1
_geom_torsion_atom_site_label_2
_geom_torsion_atom_site_label_3
_geom_torsion_atom_site_label_4
_geom_torsion
_geom_torsion_site_symmetry_1
_geom_torsion_site_symmetry_4
C3 C1 C2 C3 -1.0(6) 2_567 .
C4 C1 C2 C3 176.3(3) . .
C3 C1 C2 C7 175.9(4) 2_567 .
C4 C1 C2 C7 -6.8(6) . .
C1 C2 C3 C1 1.0(6) . 2_567
C7 C2 C3 C1 -175.9(4) . 2_567
C1 C2 C3 C10 -179.4(3) . .
C7 C2 C3 C10 3.7(5) . .
C3 C1 C4 N2 -94.1(4) 2_567 .
C2 C1 C4 N2 88.6(4) . .
C1 C2 C7 N5 96.0(5) . .
C3 C2 C7 N5 -87.1(5) . .
C1 C3 C10 N8 85.2(4) 2_567 .
C2 C3 C10 N8 -94.4(4) . .
C18 C13 C14 C15 0.8(6) . .
C19 C13 C14 C15 -179.8(3) . .
C13 C14 C15 C16 -0.3(6) . .
C13 C14 C15 C20 -178.3(3) . .
C14 C15 C16 C17 -0.8(6) . .
C20 C15 C16 C17 177.1(4) . .
C15 C16 C17 O5 -178.1(4) . .
C15 C16 C17 C18 1.3(6) . .
O5 C17 C18 C13 178.7(4) . .
C16 C17 C18 C13 -0.8(6) . .
C14 C13 C18 C17 -0.3(6) . .
C19 C13 C18 C17 -179.7(4) . .
C14 C13 C19 O2 -7.6(6) . .
C18 C13 C19 O2 171.8(4) . .
C14 C13 C19 O1 172.3(4) . .
C18 C13 C19 O1 -8.3(6) . .
C14 C13 C19 Zn1 178.1(11) . .
C18 C13 C19 Zn1 -2.6(15) . .
O4 Zn1 C19 O2 -179.4(2) 1_455 .
O1 Zn1 C19 O2 178.5(4) . .
N7 Zn1 C19 O2 -66.6(3) 2_557 .
N1 Zn1 C19 O2 47.5(3) . .
O4 Zn1 C19 O1 2.1(3) 1_455 .
N7 Zn1 C19 O1 114.9(2) 2_557 .
N1 Zn1 C19 O1 -131.0(2) . .
O4 Zn1 C19 C13 -4.6(14) 1_455 .
O1 Zn1 C19 C13 -6.7(12) . .
N7 Zn1 C19 C13 108.2(13) 2_557 .
N1 Zn1 C19 C13 -137.6(13) . .
C14 C15 C20 O3 8.3(6) . .
C16 C15 C20 O3 -169.6(4) . .
C14 C15 C20 O4 -172.4(3) . .
C16 C15 C20 O4 9.6(5) . .
N2 C5 N1 C6 0.3(5) . .
N2 C5 N1 Zn1 -169.7(3) . .
N3 C6 N1 C5 0.0(5) . .
N3 C6 N1 Zn1 169.3(3) . .
O4 Zn1 N1 C5 -153.2(3) 1_455 .
O1 Zn1 N1 C5 -41.1(4) . .
N7 Zn1 N1 C5 88.5(3) 2_557 .
C19 Zn1 N1 C5 -16.2(4) . .
O4 Zn1 N1 C6 39.6(4) 1_455 .
O1 Zn1 N1 C6 151.8(4) . .
N7 Zn1 N1 C6 -78.7(4) 2_557 .
C19 Zn1 N1 C6 176.6(4) . .
N1 C5 N2 N3 -0.4(5) . .
N1 C5 N2 C4 179.4(4) . .
C1 C4 N2 C5 -120.3(4) . .
C1 C4 N2 N3 59.4(5) . .
N1 C6 N3 N2 -0.2(6) . .
C5 N2 N3 C6 0.4(5) . .
C4 N2 N3 C6 -179.5(4) . .
N6 C9 N4 C8 -0.5(11) . .
N5 C8 N4 C9 0.2(9) . .
N4 C8 N5 N6 0.1(8) . .
N4 C8 N5 C7 171.2(5) . .
C2 C7 N5 N6 -59.0(6) . .
C2 C7 N5 C8 131.0(6) . .
N4 C9 N6 N5 0.6(10) . .
C8 N5 N6 C9 -0.4(8) . .
C7 N5 N6 C9 -172.2(6) . .
N8 C11 N7 C12 -0.3(4) . .
N8 C11 N7 Zn1 176.5(2) . 2_557
N9 C12 N7 C11 0.5(5) . .
N9 C12 N7 Zn1 -176.1(3) . 2_557
N7 C11 N8 N9 0.0(4) . .
N7 C11 N8 C10 -174.1(3) . .
C3 C10 N8 C11 -152.0(3) . .
C3 C10 N8 N9 34.5(5) . .
N7 C12 N9 N8 -0.4(5) . .
C11 N8 N9 C12 0.2(5) . .
C10 N8 N9 C12 174.8(4) . .
O2 C19 O1 Zn1 -1.7(4) . .
C13 C19 O1 Zn1 178.4(3) . .
O4 Zn1 O1 C19 -178.3(2) 1_455 .
N7 Zn1 O1 C19 -71.7(3) 2_557 .
N1 Zn1 O1 C19 58.7(3) . .
O3 C20 O4 Zn1 2.6(5) . 1_655
C15 C20 O4 Zn1 -176.7(3) . 1_655
